data_2006525
loop_
_publ_author_name
'Monika Groh'
'Spengler, Roland'
'Burzlaff, Hans'
'Zouari, Fatma'
'Ben Salah, Abdelhamid'

_publ_section_title
;
 (C~6~H~5~CH~2~CH~2~NH~3~)~2~[CdCl~4~]
;
_journal_issue 9
_journal_name_full 'Acta Crystallographica Section C'
_journal_page_first 1199
_journal_page_last 1201
_journal_paper_doi 10.1107/S0108270197005726
_journal_volume 53
_journal_year 1997
_chemical_formula_iupac
;
(C8 H12 N)2 [Cd Cl4]
;
_chemical_formula_structural '(C~6~H~5~CH~2~CH~2~NH~3~)~2~ CdCl~4~'
_chemical_formula_sum 'C16 H24 Cd Cl4 N2'
_chemical_formula_weight 498.59
_chemical_name_systematic ' bis-(\b-phenylethylammonium) tetrachlorocadmate'
_space_group_IT_number 61
_symmetry_cell_setting orthorhombic
_symmetry_space_group_name_Hall '-P 2bc 2ac'
_symmetry_space_group_name_H-M 'P c a b'
_atom_type_scat_source International_Tables_Vol_IV_Table_2.2B
_cell_angle_alpha 90
_cell_angle_beta 90
_cell_angle_gamma 90
_cell_formula_units_Z 4
_cell_length_a 38.846(2)
_cell_length_b 7.4340(10)
_cell_length_c 7.3670(10)
_cell_measurement_reflns_used 28
_cell_measurement_temperature 293
_cell_measurement_theta_max 15.7
_cell_measurement_theta_min 12.5
_cell_volume 2127.5(4)
_computing_cell_refinement 'local software'
_computing_data_collection 'local software (Gomm, 1993)'
_computing_data_reduction 'local software'
_computing_molecular_graphics CRYSTAN
_computing_publication_material CRYSTAN
_computing_structure_refinement 'CRYSTAN (Spengler & Zimmermann, 1996)'
_computing_structure_solution 'CRYSTAN (Burzlaff & Rothammel, 1988)'
_diffrn_ambient_temperature 293
_diffrn_measurement_device 'rebuilt Philips PW1100 diffractometer (Gomm, 1993)'
_diffrn_measurement_method \q/2\q
_diffrn_radiation_monochromator graphite
_diffrn_radiation_source 'X-Ray Tube'
_diffrn_radiation_type 'Mo K\a~1~'
_diffrn_radiation_wavelength .70926
_diffrn_reflns_av_R_equivalents .1049
_diffrn_reflns_av_sigmaI/netI .0135
_diffrn_reflns_limit_h_max 46
_diffrn_reflns_limit_h_min 0
_diffrn_reflns_limit_k_max 8
_diffrn_reflns_limit_k_min -8
_diffrn_reflns_limit_l_max 8
_diffrn_reflns_limit_l_min -8
_diffrn_reflns_number 7648
_diffrn_reflns_theta_max 25.0
_diffrn_reflns_theta_min .0
_diffrn_standards_decay_% 3.8
_diffrn_standards_interval_count 50
_diffrn_standards_number 6
_exptl_absorpt_coefficient_mu 1.530
_exptl_absorpt_correction_T_max .833
_exptl_absorpt_correction_T_min .813
_exptl_absorpt_correction_type 'Gaussian integration (Busing & Levy, 1957)'
_exptl_crystal_colour colourless
_exptl_crystal_density_diffrn 1.557
_exptl_crystal_density_meas ?
_exptl_crystal_description 'truncated pyramid'
_exptl_crystal_F_000 1000
_exptl_crystal_size_max .194(5)
_exptl_crystal_size_mid .168(5)
_exptl_crystal_size_min .130(5)
_refine_diff_density_max .61
_refine_diff_density_min -.73
_refine_ls_extinction_coef '33.(2) x 10^2^'
_refine_ls_extinction_method 'Larson (1970)'
_refine_ls_goodness_of_fit_obs .95
_refine_ls_hydrogen_treatment noref
_refine_ls_number_parameters 108
_refine_ls_number_reflns 1076
_refine_ls_shift/esd_max .00
_refine_ls_structure_factor_coef Fsqd
_refine_ls_weighting_details 'w = 1/[\s^2^(Fsqd~obs~) + 0.001Fsqd~obs~ + 10]'
_refine_ls_weighting_scheme calc
_refine_ls_wR_factor_obs .039
_reflns_number_observed 1076
_reflns_number_total 1885
_reflns_observed_criterion refl_observed_if_Fsqd>_2.5_sigma(Fsqd)
_cod_data_source_file na1289.cif
_cod_data_source_block cdcl
_cod_depositor_comments
;
The following automatic conversions were performed:

'_exptl_crystal_density_meas' value 'not measured' was changed to '?'
- the value is perceived as not measured.

Automatic conversion script
Id: cif_fix_values 3008 2015-01-20 13:52:24Z robertas 

The following automatic conversions were performed:

'_refine_ls_weighting_scheme' value ' w = 1/[\s^2^(Fsqd~obs~) +
0.001Fsqd~obs~ + 10]' was changed to 'calc'. New tag
'_refine_ls_weighting_details' was created. The value of the new tag
was set to 'w = 1/[\s^2^(Fsqd~obs~) + 0.001Fsqd~obs~ + 10]'.

Automatic conversion script
Id: cif_fix_values 3143 2015-03-26 13:38:13Z robertas 
;
_cod_database_code 2006525

loop_
_symmetry_equiv_pos_as_xyz
'  X  ,  Y  ,  Z   '
'   -X  , 1/2-Y   , 1/2+Z  '
' 1/2+X   ,   -Y  , 1/2-Z  '
' 1/2-X   , 1/2+Y   ,   -Z   '
'   -X  ,   -Y  ,   -Z   '
'  X  , 1/2+Y   , 1/2-Z  '
' 1/2-X   ,  Y  , 1/2+Z  '
' 1/2+X   , 1/2-Y   ,  Z   '

loop_
_atom_site_aniso_label
_atom_site_aniso_U_11
_atom_site_aniso_U_22
_atom_site_aniso_U_33
_atom_site_aniso_U_12
_atom_site_aniso_U_13
_atom_site_aniso_U_23
Cd .0460(2) .0253(2) .0253(2) .0020(5) -.0008(3) -.0001(4)
Cl1 .0437(7) .0458(8) .0436(8) -.0010(10) -.0001(5) .0010(10)
Cl2 .0590(10) .0285(7) .0282(7) .0014(8) -.0017(8) -.0070(6)
N .044(2) .045(4) .051(2) .000(2) -.007(3) -.007(4)
C1 .053(4) .059(6) .063(5) .001(4) -.007(3) -.007(4)
C2 .059(4) .069(4) .115(8) .000(4) .004(6) -.020(5)
C3 .053(3) .066(3) .090(4) -.011(8) .009(5) .003(7)
C4 .072(7) .119(8) .123(9) .006(7) .006(7) .051(7)
C5 .087(7) .120(9) .140(10) .012(7) -.033(8) .037(8)
C6 .054(5) .107(7) .140(10) -.004(5) -.003(7) -.031(8)
C7 .073(6) .099(6) .137(8) -.010(10) .038(6) .010(10)
C8 .076(6) .071(6) .101(7) .003(5) .018(5) .017(5)

loop_
_atom_site_label
_atom_site_fract_x
_atom_site_fract_y
_atom_site_fract_z
_atom_site_U_iso_or_equiv
_atom_site_thermal_displace_type
_atom_site_occupancy
Cd .00000 .00000 .00000 .03220(10) Uani 1.00000
Cl1 .06491(3) -.0134(3) .0477(2) .0444(4) Uani 1.00000
Cl2 -.00802(4) .2256(2) .2753(2) .0387(5) Uani 1.00000
N .05890(10) .5290(8) .0111(7) .047(2) Uani 1.00000
C1 .09420(10) .4657(9) -.0422(9) .058(3) Uani 1.00000
C2 .1206(2) .5815(9) .0360(10) .081(3) Uani 1.00000
C3 .15690(10) .505(2) .0120(10) .070(2) Uani 1.00000
C4 .1691(2) .3760(10) .129(2) .104(5) Uani 1.00000
C5 .2022(3) .3110(10) .110(2) .115(5) Uani 1.00000
C6 .2223(2) .3740(10) -.025(2) .101(5) Uani 1.00000
C7 .2110(2) .495(2) -.1420(10) .103(4) Uani 1.00000
C8 .1777(2) .5590(10) -.1280(10) .083(4) Uani 1.00000
H1 .15352 .32948 .23050 .067(8) Uovl 1.00000
H2 .21156 .21782 .19768 .067(8) Uovl 1.00000
H3 .24707 .32688 -.03833 .067(8) Uovl 1.00000
H4 .22708 .53719 -.24182 .067(8) Uovl 1.00000
H5 .16864 .65275 -.21738 .067(8) Uovl 1.00000
H6 .04171 .45161 -.04016 .067(8) Uovl 1.00000
H7 .05552 .64927 -.03387 .067(8) Uovl 1.00000
H8 .05689 .52887 .14051 .067(8) Uovl 1.00000
H9 .09621 .46501 -.17237 .067(8) Uovl 1.00000
H10 .09758 .34461 .00000 .067(8) Uovl 1.00000
H11 .11609 .60097 .16241 .067(8) Uovl 1.00000
H12 .12000 .69794 -.02526 .067(8) Uovl 1.00000

loop_
_atom_type_symbol
CD
CL
N
C
H

loop_
_geom_angle_atom_site_label_1
_geom_angle_atom_site_label_2
_geom_angle_atom_site_label_3
_geom_angle_site_symmetry_1
_geom_angle_site_symmetry_3
_geom_angle
_geom_angle_publ_flag
Cl1 Cd Cl1 5_555 . 180.0000 no
Cl2 Cd Cl1 2_554 . 90.00(5) no
Cl2 Cd Cl1 2_554 5_555 90.00(5) no
Cl2 Cd Cl1 6_545 . 90.00(5) yes
Cl2 Cd Cl1 6_545 5_555 90.00(5) no
Cl2 Cd Cl2 6_545 2_554 180.0000 no
Cl2 Cd Cl1 . . 92.03(5) yes
Cl2 Cd Cl1 . 5_555 87.97(5) no
Cl2 Cd Cl2 . 2_554 90.27(4) no
Cl2 Cd Cl2 . 6_545 89.73(4) yes
Cl2 Cd Cl1 5_555 . 87.97(5) no
Cl2 Cd Cl1 5_555 5_555 92.03(5) no
Cl2 Cd Cl2 5_555 2_554 89.73(4) no
Cl2 Cd Cl2 5_555 6_545 90.27(4) no
Cl2 Cd Cl2 5_555 . 180.0000 no
Cd Cl1 H8 . 6_545 89.91(4) no
H7 Cl1 H8 1_545 6_545 109.72(7) no
H7 Cl1 Cd 1_545 . 82.37(5) no
Cd Cl2 H6 2_555 2_555 97.98(5) no
Cd Cl2 H6 . 2_555 99.01(5) no
Cd Cl2 Cd . 6_555 162.36(6) yes

loop_
_geom_bond_atom_site_label_1
_geom_bond_atom_site_label_2
_geom_bond_site_symmetry_1
_geom_bond_site_symmetry_2
_geom_bond_distance
_geom_bond_publ_flag
Cd Cl1 . . 2.5480(10) yes
Cd Cl1 . 5_555 2.5480(10) no
Cd Cl2 . 2_554 2.6450(10) no
Cd Cl2 . 6_545 2.6450(10) yes
Cd Cl2 . . 2.6500(10) yes
Cd Cl2 . 5_555 2.6500(10) no
Cl1 H8 . 6_545 2.3390(10) no
Cl1 Cd . . 2.5480(10) no
Cl1 H7 . 1_545 2.604(2) no
Cl2 H6 . 2_555 2.3010(10) no
Cl2 Cd . 2_555 2.6450(10) no
Cl2 Cd . . 2.6500(10) no
